data_7060712
loop_
_publ_author_name
'Accorsi, Gianluca'
'Capodilupo, Agostina-Lina'
'Claramunt, Rosa Mar\'ia'
'Clarkson, Guy J.'
'Farr\'an, A.'
'Gatti, Francesco G.'
'Le\'on, Salvador'
'Venturi, Silvia'

_publ_section_title
;
 Studies of novel trifluoroacetylated diaryl hydrazone molecular
 photoswitches in solution and in the solid state
;
_journal_issue 28
_journal_name_full 'New Journal of Chemistry'
_journal_page_first 12471
_journal_page_last 12478
_journal_paper_doi 10.1039/D1NJ01677F
_journal_volume 45
_journal_year 2021
_chemical_formula_moiety 'C17 H9 F9 N2 O'
_chemical_formula_sum 'C17 H9 F9 N2 O'
_chemical_formula_weight 428.26
_space_group_crystal_system trigonal
_space_group_IT_number 147
_space_group_name_Hall '-P 3'
_space_group_name_H-M_alt 'P -3'
_atom_sites_solution_hydrogens geom
_atom_sites_solution_primary dual
_audit_creation_date 2019-11-13
_audit_creation_method
;
Olex2 1.2
(compiled 2018.05.29 svn.r3508 for OlexSys, GUI svn.r5506)
;
_audit_update_record
;
2021-03-29 deposited with the CCDC.	2021-06-07 downloaded from the CCDC.
;
_cell_angle_alpha 90
_cell_angle_beta 90
_cell_angle_gamma 120
_cell_formula_units_Z 6
_cell_length_a 19.50530(10)
_cell_length_b 19.50530(10)
_cell_length_c 7.90760(10)
_cell_measurement_reflns_used 15568
_cell_measurement_temperature 150(2)
_cell_measurement_theta_max 77.7840
_cell_measurement_theta_min 4.5120
_cell_volume 2605.44(4)
_computing_cell_refinement 'CrysAlisPro 1.171.39.46 (Rigaku OD, 2018)'
_computing_data_collection 'CrysAlisPro 1.171.39.46 (Rigaku OD, 2018)'
_computing_data_reduction 'CrysAlisPro 1.171.39.46 (Rigaku OD, 2018)'
_computing_molecular_graphics 'Olex2 (Dolomanov et al., 2009)'
_computing_publication_material 'Olex2 (Dolomanov et al., 2009)'
_computing_structure_refinement 'ShelXL (Sheldrick, 2015)'
_computing_structure_solution 'ShelXT (Sheldrick, 2015)'
_diffrn_ambient_environment N~2~
_diffrn_ambient_temperature 150(2)
_diffrn_detector 'CCD plate'
_diffrn_detector_area_resol_mean 5.1417
_diffrn_detector_type Ruby
_diffrn_measured_fraction_theta_full 0.999
_diffrn_measured_fraction_theta_max 0.996
_diffrn_measurement_details
;
List of Runs (angles in degrees, time in seconds):

  # Type    Start    End  Width  t~exp~   \w     \q     \k     \f   Frames
#--------------------------------------------------------------------------
  1  \w    -92.00   3.00   1.00    4.00    --  -41.46 125.00-150.00   95
  2  \w    -50.00  33.00   1.00    4.00    --  -41.46  38.00   0.00   83
  3  \w    -33.00  66.00   1.00    4.00    --   41.46 -38.00-150.00   99
  4  \w     41.00  98.00   1.00   16.00    --  114.00 -45.00 -60.00   57
  5  \w     38.00  91.00   1.00   16.00    --  114.00 -30.00 -60.00   53
  6  \w     41.00  98.00   1.00   16.00    --  114.00 -45.00  90.00   57
  7  \w     38.00  91.00   1.00   16.00    --  114.00 -30.00   0.00   53
  8  \w     41.00  98.00   1.00   16.00    --  114.00 -45.00 150.00   57
  9  \w     32.00 167.00   1.00   16.00    --  114.00 -15.00 -90.00  135
 10  \w    100.00 178.00   1.00   16.00    --  114.00 111.00-120.00   78
 11  \w     41.00  98.00   1.00   16.00    --  114.00 -45.00-120.00   57
 12  \w     32.00 167.00   1.00   16.00    --  114.00 -15.00  90.00  135
 13  \w   -114.00 -13.00   1.00    4.00    --  -41.46 -57.00-180.00  101
 14  \w   -114.00 -14.00   1.00    4.00    --  -41.46 -52.00 -68.00  100
 15  \w     38.00 113.00   1.00   16.00    --  114.00-111.00 -60.00   75
 16  \w     61.00 178.00   1.00   16.00    --  114.00  15.00   0.00  117
 17  \w     38.00 113.00   1.00   16.00    --  114.00-111.00  90.00   75
;
_diffrn_measurement_device 'four-circle diffractometer'
_diffrn_measurement_device_type 'Xcalibur, Ruby, Gemini'
_diffrn_measurement_method '\w scans'
_diffrn_orient_matrix_type 'CrysAlisPro convention (1999,Acta A55,543-557)'
_diffrn_orient_matrix_UB_11 -0.0613723000
_diffrn_orient_matrix_UB_12 -0.0001766000
_diffrn_orient_matrix_UB_13 -0.1229405000
_diffrn_orient_matrix_UB_21 -0.0423757000
_diffrn_orient_matrix_UB_22 -0.0910065000
_diffrn_orient_matrix_UB_23 -0.0088498000
_diffrn_orient_matrix_UB_31 -0.0524651000
_diffrn_orient_matrix_UB_32 -0.0054726000
_diffrn_orient_matrix_UB_33 0.1509438000
_diffrn_radiation_monochromator graphite
_diffrn_radiation_probe x-ray
_diffrn_radiation_type CuK\a
_diffrn_radiation_wavelength 1.54184
_diffrn_reflns_av_R_equivalents 0.0294
_diffrn_reflns_av_unetI/netI 0.0160
_diffrn_reflns_Laue_measured_fraction_full 0.999
_diffrn_reflns_Laue_measured_fraction_max 0.996
_diffrn_reflns_limit_h_max 22
_diffrn_reflns_limit_h_min -24
_diffrn_reflns_limit_k_max 24
_diffrn_reflns_limit_k_min -24
_diffrn_reflns_limit_l_max 9
_diffrn_reflns_limit_l_min -6
_diffrn_reflns_number 22438
_diffrn_reflns_point_group_measured_fraction_full 0.999
_diffrn_reflns_point_group_measured_fraction_max 0.996
_diffrn_reflns_theta_full 67.684
_diffrn_reflns_theta_max 77.968
_diffrn_reflns_theta_min 4.534
_diffrn_source 'fine-focus sealed X-ray tube'
_diffrn_source_type 'Enhance (Cu) X-ray Source'
_exptl_absorpt_coefficient_mu 1.535
_exptl_absorpt_correction_T_max 1.00000
_exptl_absorpt_correction_T_min 0.69487
_exptl_absorpt_correction_type multi-scan
_exptl_absorpt_process_details
;
CrysAlisPro 1.171.39.46 (Rigaku Oxford Diffraction, 2018)
Empirical absorption correction using spherical harmonics,
 implemented in SCALE3 ABSPACK scaling algorithm.
;
_exptl_crystal_colour yellow
_exptl_crystal_colour_primary yellow
_exptl_crystal_density_diffrn 1.638
_exptl_crystal_description block
_exptl_crystal_F_000 1284
_exptl_crystal_size_max 0.44
_exptl_crystal_size_mid 0.35
_exptl_crystal_size_min 0.2
_refine_diff_density_max 0.321
_refine_diff_density_min -0.255
_refine_diff_density_rms 0.039
_refine_ls_extinction_method none
_refine_ls_goodness_of_fit_ref 1.054
_refine_ls_hydrogen_treatment constr
_refine_ls_matrix_type full
_refine_ls_number_parameters 262
_refine_ls_number_reflns 3692
_refine_ls_number_restraints 0
_refine_ls_restrained_S_all 1.054
_refine_ls_R_factor_all 0.0343
_refine_ls_R_factor_gt 0.0332
_refine_ls_shift/su_max 0.001
_refine_ls_shift/su_mean 0.000
_refine_ls_structure_factor_coef Fsqd
_refine_ls_weighting_details 'w=1/[\s^2^(Fo^2^)+(0.0454P)^2^+0.8474P] where P=(Fo^2^+2Fc^2^)/3'
_refine_ls_weighting_scheme calc
_refine_ls_wR_factor_gt 0.0900
_refine_ls_wR_factor_ref 0.0910
_reflns_Friedel_coverage 0.000
_reflns_number_gt 3548
_reflns_number_total 3692
_reflns_threshold_expression 'I > 2\s(I)'
_cod_data_source_file d1nj01677f2.cif
_cod_data_source_block af15
_cod_depositor_comments 'Adding full bibliography for 7060712--7060714.cif.'
_cod_database_code 7060712
_shelx_shelxl_version_number 2018/3
_chemical_oxdiff_formula 'C20 H20 N2 O2 F3'
_shelx_space_group_comment
;
The symmetry employed for this shelxl refinement is uniquely defined
by the following loop, which should always be used as a source of
symmetry information in preference to the above space-group names.
They are only intended as comments.
;
_shelx_estimated_absorpt_t_max 0.749
_shelx_estimated_absorpt_t_min 0.552
_reflns_odcompleteness_completeness 99.89
_reflns_odcompleteness_iscentric 1
_reflns_odcompleteness_theta 74.08
_olex2_refinement_description
;
The NH was located in a difference map but refined with restraints
1. Fixed Uiso
 At 1.2 times of:
  All C(H) groups, All N(H) groups
2.a Aromatic/amide H refined with riding coordinates:
 N8(H8), C3(H3), C18(H18), C6(H6), C14(H14), C5(H5), C17(H17), C15(H15),
 C16(H16)
;
_olex2_submission_special_instructions 'No special instructions were received'
_oxdiff_exptl_absorpt_empirical_details
;
Empirical correction (ABSPACK) includes:
- Absorption correction using spherical harmonics
- Frame scaling
;
_oxdiff_exptl_absorpt_empirical_full_max 1.411
_oxdiff_exptl_absorpt_empirical_full_min 0.843

loop_
_space_group_symop_operation_xyz
'x, y, z'
'-y, x-y, z'
'-x+y, -x, z'
'-x, -y, -z'
'y, -x+y, -z'
'x-y, x, -z'

loop_
_atom_site_label
_atom_site_type_symbol
_atom_site_fract_x
_atom_site_fract_y
_atom_site_fract_z
_atom_site_U_iso_or_equiv
_atom_site_adp_type
_atom_site_occupancy
_atom_site_site_symmetry_order
_atom_site_calc_flag
_atom_site_refinement_flags_posn
_atom_site_refinement_flags_adp
_atom_site_refinement_flags_occupancy
_atom_site_disorder_assembly
_atom_site_disorder_group
F4A F 0.74744(4) 0.59879(5) 0.93385(10) 0.03725(19) Uani 1 1 d . . . . .
F12A F 0.31106(5) 0.52825(5) 0.51860(11) 0.0424(2) Uani 1 1 d . . . . .
F12B F 0.30218(5) 0.53581(5) 0.78939(11) 0.0437(2) Uani 1 1 d . . . . .
F1B F 0.44406(6) 0.31217(5) 0.98151(11) 0.0483(2) Uani 1 1 d . . . . .
F4B F 0.75212(5) 0.64181(6) 0.68357(11) 0.0482(2) Uani 1 1 d . . . . .
F1C F 0.45286(6) 0.29120(5) 0.72042(11) 0.0456(2) Uani 1 1 d . . . . .
F12C F 0.20974(5) 0.52727(5) 0.62800(14) 0.0503(2) Uani 1 1 d . . . . .
F4C F 0.71653(5) 0.68834(5) 0.89014(14) 0.0520(2) Uani 1 1 d . . . . .
F1A F 0.55268(6) 0.32618(5) 0.88213(15) 0.0569(3) Uani 1 1 d . . . . .
O11 O 0.14471(5) 0.37582(6) 0.64120(13) 0.0381(2) Uani 1 1 d . . . . .
N9 N 0.33674(6) 0.41812(6) 0.70228(12) 0.0268(2) Uani 1 1 d . . . . .
N8 N 0.38606(6) 0.39124(6) 0.73538(13) 0.0289(2) Uani 1 1 d . . . . .
H8 H 0.368620 0.340185 0.744921 0.035 Uiso 1 1 calc R . . . .
C10 C 0.26134(7) 0.36976(7) 0.69061(14) 0.0265(2) Uani 1 1 d . . . . .
C3 C 0.59944(7) 0.48078(7) 0.83449(15) 0.0277(2) Uani 1 1 d . . . . .
H3 H 0.635783 0.465474 0.874322 0.033 Uiso 1 1 calc R . . . .
C4 C 0.62522(7) 0.55961(7) 0.80006(14) 0.0262(2) Uani 1 1 d . . . . .
C18 C 0.24272(7) 0.23795(7) 0.60723(16) 0.0311(3) Uani 1 1 d . . . . .
H18 H 0.287233 0.264325 0.534508 0.037 Uiso 1 1 calc R . . . .
C7 C 0.46638(7) 0.44667(7) 0.75450(15) 0.0259(2) Uani 1 1 d . . . . .
C13 C 0.21866(7) 0.28193(7) 0.70421(15) 0.0270(2) Uani 1 1 d . . . . .
C2 C 0.52037(7) 0.42409(7) 0.81073(15) 0.0269(2) Uani 1 1 d . . . . .
C6 C 0.49372(7) 0.52622(7) 0.71611(16) 0.0294(2) Uani 1 1 d . . . . .
H6 H 0.457940 0.541862 0.674319 0.035 Uiso 1 1 calc R . . . .
C4A C 0.70976(7) 0.62174(7) 0.82661(16) 0.0300(3) Uani 1 1 d . . . . .
C14 C 0.15335(7) 0.24266(8) 0.81094(16) 0.0332(3) Uani 1 1 d . . . . .
H14 H 0.136506 0.272029 0.877646 0.040 Uiso 1 1 calc R . . . .
C11 C 0.21563(7) 0.41000(7) 0.65967(15) 0.0293(2) Uani 1 1 d . . . . .
C5 C 0.57240(7) 0.58202(7) 0.73869(16) 0.0285(2) Uani 1 1 d . . . . .
H5 H 0.590622 0.635946 0.712268 0.034 Uiso 1 1 calc R . . . .
C1 C 0.49362(8) 0.33898(7) 0.84944(17) 0.0318(3) Uani 1 1 d . . . . .
C12 C 0.26121(8) 0.50204(8) 0.64924(18) 0.0346(3) Uani 1 1 d . . . . .
C17 C 0.20197(9) 0.15583(8) 0.61640(19) 0.0396(3) Uani 1 1 d . . . . .
H17 H 0.218679 0.126149 0.550375 0.047 Uiso 1 1 calc R . . . .
C15 C 0.11310(8) 0.16073(9) 0.81947(18) 0.0410(3) Uani 1 1 d . . . . .
H15 H 0.068817 0.134093 0.892694 0.049 Uiso 1 1 calc R . . . .
C16 C 0.13697(9) 0.11735(8) 0.7220(2) 0.0442(3) Uani 1 1 d . . . . .
H16 H 0.108703 0.061171 0.727598 0.053 Uiso 1 1 calc R . . . .

loop_
_atom_site_aniso_label
_atom_site_aniso_U_11
_atom_site_aniso_U_22
_atom_site_aniso_U_33
_atom_site_aniso_U_23
_atom_site_aniso_U_13
_atom_site_aniso_U_12
F4A 0.0287(4) 0.0450(4) 0.0372(4) 0.0003(3) -0.0063(3) 0.0177(3)
F12A 0.0409(4) 0.0388(4) 0.0482(5) 0.0088(3) 0.0071(3) 0.0205(4)
F12B 0.0458(5) 0.0342(4) 0.0499(5) -0.0126(3) -0.0054(4) 0.0191(4)
F1B 0.0669(6) 0.0317(4) 0.0450(5) 0.0097(3) 0.0175(4) 0.0236(4)
F4B 0.0312(4) 0.0577(5) 0.0350(4) 0.0084(4) 0.0034(3) 0.0067(4)
F1C 0.0641(6) 0.0293(4) 0.0454(5) -0.0082(3) -0.0079(4) 0.0249(4)
F12C 0.0425(5) 0.0400(4) 0.0801(6) -0.0014(4) -0.0015(4) 0.0294(4)
F4C 0.0381(4) 0.0347(4) 0.0828(7) -0.0220(4) -0.0193(4) 0.0178(4)
F1A 0.0440(5) 0.0364(4) 0.0982(8) 0.0125(5) -0.0078(5) 0.0260(4)
O11 0.0260(4) 0.0381(5) 0.0522(6) -0.0071(4) -0.0032(4) 0.0176(4)
N9 0.0253(5) 0.0283(5) 0.0289(5) -0.0014(4) 0.0000(4) 0.0149(4)
N8 0.0248(5) 0.0233(5) 0.0391(6) 0.0014(4) -0.0013(4) 0.0125(4)
C10 0.0258(5) 0.0280(6) 0.0264(6) -0.0031(4) 0.0006(4) 0.0139(5)
C3 0.0278(6) 0.0310(6) 0.0287(6) -0.0007(4) -0.0020(4) 0.0181(5)
C4 0.0251(5) 0.0287(6) 0.0253(5) -0.0023(4) 0.0001(4) 0.0138(5)
C18 0.0299(6) 0.0307(6) 0.0335(6) -0.0014(5) -0.0002(5) 0.0157(5)
C7 0.0249(5) 0.0255(5) 0.0278(5) -0.0006(4) 0.0003(4) 0.0130(4)
C13 0.0247(5) 0.0270(6) 0.0277(6) -0.0021(4) -0.0030(4) 0.0117(4)
C2 0.0297(6) 0.0263(5) 0.0277(6) 0.0004(4) 0.0003(4) 0.0163(5)
C6 0.0264(6) 0.0273(6) 0.0375(6) 0.0021(5) -0.0014(5) 0.0157(5)
C4A 0.0273(6) 0.0311(6) 0.0307(6) -0.0018(5) -0.0023(4) 0.0139(5)
C14 0.0287(6) 0.0362(6) 0.0293(6) -0.0028(5) -0.0002(5) 0.0123(5)
C11 0.0274(6) 0.0312(6) 0.0310(6) -0.0042(5) 0.0008(4) 0.0158(5)
C5 0.0282(6) 0.0239(5) 0.0340(6) 0.0010(4) 0.0011(4) 0.0136(5)
C1 0.0341(6) 0.0279(6) 0.0372(6) 0.0009(5) -0.0012(5) 0.0183(5)
C12 0.0314(6) 0.0324(6) 0.0444(7) -0.0024(5) 0.0002(5) 0.0192(5)
C17 0.0450(7) 0.0315(6) 0.0450(8) -0.0053(5) -0.0045(6) 0.0212(6)
C15 0.0342(7) 0.0384(7) 0.0358(7) 0.0057(5) 0.0023(5) 0.0071(6)
C16 0.0468(8) 0.0266(6) 0.0491(8) 0.0033(6) -0.0057(6) 0.0109(6)

loop_
_atom_type_symbol
_atom_type_description
_atom_type_scat_dispersion_real
_atom_type_scat_dispersion_imag
_atom_type_scat_source
C C 0.0181 0.0091 'International Tables Vol C Tables 4.2.6.8 and 6.1.1.4'
H H 0.0000 0.0000 'International Tables Vol C Tables 4.2.6.8 and 6.1.1.4'
F F 0.0727 0.0534 'International Tables Vol C Tables 4.2.6.8 and 6.1.1.4'
N N 0.0311 0.0180 'International Tables Vol C Tables 4.2.6.8 and 6.1.1.4'
O O 0.0492 0.0322 'International Tables Vol C Tables 4.2.6.8 and 6.1.1.4'

loop_
_geom_angle_atom_site_label_1
_geom_angle_atom_site_label_2
_geom_angle_atom_site_label_3
_geom_angle
_geom_angle_site_symmetry_1
_geom_angle_site_symmetry_3
_geom_angle_publ_flag
C10 N9 N8 120.57(10) . . ?
N9 N8 H8 121.1 . . ?
N9 N8 C7 117.89(10) . . ?
C7 N8 H8 121.1 . . ?
N9 C10 C13 127.73(11) . . ?
N9 C10 C11 113.18(10) . . ?
C11 C10 C13 119.09(10) . . ?
C4 C3 H3 120.0 . . ?
C4 C3 C2 119.95(10) . . ?
C2 C3 H3 120.0 . . ?
C3 C4 C4A 120.90(10) . . ?
C3 C4 C5 120.14(11) . . ?
C5 C4 C4A 118.95(11) . . ?
C13 C18 H18 119.8 . . ?
C17 C18 H18 119.8 . . ?
C17 C18 C13 120.39(12) . . ?
N8 C7 C2 121.27(10) . . ?
N8 C7 C6 119.54(10) . . ?
C6 C7 C2 119.19(11) . . ?
C18 C13 C10 120.11(11) . . ?
C14 C13 C10 120.51(11) . . ?
C14 C13 C18 119.37(11) . . ?
C3 C2 C7 120.14(11) . . ?
C3 C2 C1 119.08(10) . . ?
C7 C2 C1 120.77(11) . . ?
C7 C6 H6 119.9 . . ?
C5 C6 C7 120.28(11) . . ?
C5 C6 H6 119.9 . . ?
F4A C4A F4B 105.75(10) . . ?
F4A C4A C4 112.70(10) . . ?
F4B C4A C4 112.82(10) . . ?
F4C C4A F4A 106.46(10) . . ?
F4C C4A F4B 106.67(11) . . ?
F4C C4A C4 111.95(10) . . ?
C13 C14 H14 120.1 . . ?
C15 C14 C13 119.86(12) . . ?
C15 C14 H14 120.1 . . ?
O11 C11 C10 123.88(11) . . ?
O11 C11 C12 117.80(11) . . ?
C10 C11 C12 118.31(10) . . ?
C4 C5 H5 119.9 . . ?
C6 C5 C4 120.24(11) . . ?
C6 C5 H5 119.9 . . ?
F1B C1 F1C 105.09(11) . . ?
F1B C1 C2 112.00(10) . . ?
F1C C1 C2 111.74(10) . . ?
F1A C1 F1B 107.53(11) . . ?
F1A C1 F1C 106.71(11) . . ?
F1A C1 C2 113.27(11) . . ?
F12A C12 C11 111.70(10) . . ?
F12B C12 F12A 108.24(11) . . ?
F12B C12 C11 112.43(11) . . ?
F12C C12 F12A 107.51(11) . . ?
F12C C12 F12B 107.40(11) . . ?
F12C C12 C11 109.36(10) . . ?
C18 C17 H17 120.1 . . ?
C16 C17 C18 119.84(13) . . ?
C16 C17 H17 120.1 . . ?
C14 C15 H15 119.8 . . ?
C14 C15 C16 120.49(13) . . ?
C16 C15 H15 119.8 . . ?
C17 C16 C15 120.04(13) . . ?
C17 C16 H16 120.0 . . ?
C15 C16 H16 120.0 . . ?

loop_
_geom_bond_atom_site_label_1
_geom_bond_atom_site_label_2
_geom_bond_distance
_geom_bond_site_symmetry_2
_geom_bond_publ_flag
F4A C4A 1.3376(14) . ?
F12A C12 1.3329(16) . ?
F12B C12 1.3320(16) . ?
F1B C1 1.3391(16) . ?
F4B C4A 1.3386(15) . ?
F1C C1 1.3419(15) . ?
F12C C12 1.3314(15) . ?
F4C C4A 1.3363(15) . ?
F1A C1 1.3205(15) . ?
O11 C11 1.2071(15) . ?
N9 N8 1.3316(14) . ?
N9 C10 1.2939(15) . ?
N8 H8 0.8800 . ?
N8 C7 1.3972(15) . ?
C10 C13 1.4877(16) . ?
C10 C11 1.4732(16) . ?
C3 H3 0.9500 . ?
C3 C4 1.3850(17) . ?
C3 C2 1.3897(17) . ?
C4 C4A 1.4945(16) . ?
C4 C5 1.3923(16) . ?
C18 H18 0.9500 . ?
C18 C13 1.3953(17) . ?
C18 C17 1.3891(18) . ?
C7 C2 1.4017(16) . ?
C7 C6 1.3988(16) . ?
C13 C14 1.3950(17) . ?
C2 C1 1.5018(16) . ?
C6 H6 0.9500 . ?
C6 C5 1.3788(17) . ?
C14 H14 0.9500 . ?
C14 C15 1.3858(19) . ?
C11 C12 1.5570(17) . ?
C5 H5 0.9500 . ?
C17 H17 0.9500 . ?
C17 C16 1.384(2) . ?
C15 H15 0.9500 . ?
C15 C16 1.386(2) . ?
C16 H16 0.9500 . ?

loop_
_geom_hbond_atom_site_label_D
_geom_hbond_atom_site_label_H
_geom_hbond_atom_site_label_A
_geom_hbond_distance_DH
_geom_hbond_distance_HA
_geom_hbond_distance_DA
_geom_hbond_angle_DHA
_geom_hbond_site_symmetry_A
_geom_hbond_publ_flag
N8 H8 F1B 0.88 2.60 3.0317(14) 111.1 . yes
N8 H8 F1C 0.88 2.28 2.8393(13) 120.9 . yes
